data_4121650
loop_
_publ_author_name
'Meihaus, Katie R.'
'Minasian, Stefan G.'
'Lukens, Jr, Wayne W'
'Kozimor, Stosh A.'
'Shuh, David K.'
'Tyliszczak, Tolek'
'Long, Jeffrey R.'

_publ_section_title
;
 Influence of Pyrazolate vs N-Heterocyclic Carbene Ligands on the Slow
 Magnetic Relaxation of Homoleptic Trischelate Lanthanide(III) and
 Uranium(III) Complexes.
;
_journal_issue 16
_journal_name_full 'Journal of the American Chemical Society'
_journal_page_first 6056
_journal_page_last 6068
_journal_paper_doi 10.1021/ja501569t
_journal_volume 136
_journal_year 2014
_chemical_formula_sum 'C24 H36 B3 Er N12'
_chemical_formula_weight 692.34
_chemical_name_common km25
_chemical_name_systematic
;
 ?
;
_space_group_IT_number 148
_symmetry_cell_setting hexagonal
_symmetry_space_group_name_Hall '-R 3'
_symmetry_space_group_name_H-M 'R -3 :H'
_atom_sites_solution_hydrogens geom
_atom_sites_solution_primary direct
_atom_sites_solution_secondary difmap
_audit_creation_method SHELXL-97
_cell_angle_alpha 90.00
_cell_angle_beta 90.00
_cell_angle_gamma 120.00
_cell_formula_units_Z 6
_cell_length_a 16.0538(18)
_cell_length_b 16.0538(18)
_cell_length_c 19.783(2)
_cell_measurement_reflns_used 9877
_cell_measurement_temperature 100(2)
_cell_measurement_theta_max 25.36
_cell_measurement_theta_min 2.53
_cell_volume 4415.5(8)
_computing_cell_refinement 'Bruker APEX2 v. 2009.1'
_computing_data_collection 'Bruker APEX2 v. 2009.1'
_computing_data_reduction 'Bruker APEX2 v. 2009.1'
_computing_molecular_graphics ORTEP-32
_computing_publication_material WinGX
_computing_structure_refinement 'SHELXL-97 (Sheldrick, 2008)'
_computing_structure_solution SIR-2004
_diffrn_ambient_temperature 100(2)
_diffrn_detector_area_resol_mean 8.366
_diffrn_measured_fraction_theta_full 0.958
_diffrn_measured_fraction_theta_max 0.960
_diffrn_measurement_device_type 'Bruker APEX-I CCD'
_diffrn_measurement_method '\f and \w scans'
_diffrn_radiation_monochromator graphite
_diffrn_radiation_source 'fine-focus sealed tube'
_diffrn_radiation_type MoK\a
_diffrn_radiation_wavelength 0.71073
_diffrn_reflns_av_R_equivalents 0.0385
_diffrn_reflns_av_sigmaI/netI 0.0193
_diffrn_reflns_limit_h_max 19
_diffrn_reflns_limit_h_min -19
_diffrn_reflns_limit_k_max 19
_diffrn_reflns_limit_k_min -19
_diffrn_reflns_limit_l_max 23
_diffrn_reflns_limit_l_min -23
_diffrn_reflns_number 20467
_diffrn_reflns_theta_full 25.00
_diffrn_reflns_theta_max 25.36
_diffrn_reflns_theta_min 1.79
_exptl_absorpt_coefficient_mu 2.888
_exptl_absorpt_correction_T_max 0.8018
_exptl_absorpt_correction_T_min 0.6551
_exptl_absorpt_correction_type multi-scan
_exptl_absorpt_process_details SADABS
_exptl_crystal_colour pink
_exptl_crystal_density_diffrn 1.562
_exptl_crystal_density_method 'not measured'
_exptl_crystal_description rod
_exptl_crystal_F_000 2082
_exptl_crystal_size_max 0.16
_exptl_crystal_size_mid 0.10
_exptl_crystal_size_min 0.08
_refine_diff_density_max 1.023
_refine_diff_density_min -0.473
_refine_diff_density_rms 0.063
_refine_ls_extinction_method none
_refine_ls_goodness_of_fit_ref 1.089
_refine_ls_hydrogen_treatment mixed
_refine_ls_matrix_type full
_refine_ls_number_parameters 129
_refine_ls_number_reflns 1742
_refine_ls_number_restraints 0
_refine_ls_restrained_S_all 1.089
_refine_ls_R_factor_all 0.0178
_refine_ls_R_factor_gt 0.0162
_refine_ls_shift/su_max 0.001
_refine_ls_shift/su_mean 0.000
_refine_ls_structure_factor_coef Fsqd
_refine_ls_weighting_details 'calc w=1/[\s^2^(Fo^2^)+(0.0145P)^2^+9.8680P] where P=(Fo^2^+2Fc^2^)/3'
_refine_ls_weighting_scheme calc
_refine_ls_wR_factor_gt 0.0376
_refine_ls_wR_factor_ref 0.0382
_reflns_number_gt 1673
_reflns_number_total 1742
_reflns_threshold_expression >2sigma(I)
_cod_data_source_file ja501569t_si_011.cif
_cod_data_source_block shelxl
_cod_depositor_comments
;
The following automatic conversions were performed:

'_symmetry_cell_setting' value 'Hexagonal' changed to 'hexagonal'
according to
/usr/data/users/saulius/crontab/automatic-downloads/rss-feeds/ACS/lib/dictionaries/cif_core.dic
dictionary named 'cif_core.dic' version 2.4.2 from 2011-04-26.

Automatic conversion script
Id: cif_fix_values 2281 2013-09-26 08:29:07Z andrius 

 Adding full bibliography for 4121642--4121653.cif.
;
_cod_original_cell_volume 4415.4(9)
_cod_original_sg_symbol_H-M R-3
_cod_database_code 4121650

loop_
_symmetry_equiv_pos_as_xyz
'x, y, z'
'-y, x-y, z'
'-x+y, -x, z'
'x+2/3, y+1/3, z+1/3'
'-y+2/3, x-y+1/3, z+1/3'
'-x+y+2/3, -x+1/3, z+1/3'
'x+1/3, y+2/3, z+2/3'
'-y+1/3, x-y+2/3, z+2/3'
'-x+y+1/3, -x+2/3, z+2/3'
'-x, -y, -z'
'y, -x+y, -z'
'x-y, x, -z'
'-x+2/3, -y+1/3, -z+1/3'
'y+2/3, -x+y+1/3, -z+1/3'
'x-y+2/3, x+1/3, -z+1/3'
'-x+1/3, -y+2/3, -z+2/3'
'y+1/3, -x+y+2/3, -z+2/3'
'x-y+1/3, x+2/3, -z+2/3'

loop_
_atom_site_label
_atom_site_type_symbol
_atom_site_fract_x
_atom_site_fract_y
_atom_site_fract_z
_atom_site_U_iso_or_equiv
_atom_site_adp_type
_atom_site_occupancy
_atom_site_symmetry_multiplicity
_atom_site_calc_flag
_atom_site_refinement_flags
C1 C 0.51309(19) 0.1614(2) 0.25580(12) 0.0330(6) Uani 1 1 d .
H1A H 0.5031 0.1099 0.2246 0.049 Uiso 1 1 calc R
H1B H 0.4753 0.1334 0.2969 0.049 Uiso 1 1 calc R
H1C H 0.5814 0.1994 0.2675 0.049 Uiso 1 1 calc R
C2 C 0.48181(17) 0.22470(16) 0.22295(10) 0.0226(5) Uani 1 1 d .
C3 C 0.40089(17) 0.23161(17) 0.23796(11) 0.0238(5) Uani 1 1 d .
H3 H 0.3544 0.1977 0.2721 0.029 Uiso 1 1 calc R
C4 C 0.40219(16) 0.29776(16) 0.19314(11) 0.0227(5) Uani 1 1 d .
H4 H 0.3555 0.3175 0.1904 0.027 Uiso 1 1 calc R
C5 C 0.41639(16) 0.31739(17) -0.01672(11) 0.0245(5) Uani 1 1 d .
H5 H 0.3737 0.3422 -0.0165 0.029 Uiso 1 1 calc R
C6 C 0.41686(16) 0.25390(17) -0.06319(11) 0.0248(5) Uani 1 1 d .
H6 H 0.3752 0.2265 -0.1009 0.030 Uiso 1 1 calc R
C7 C 0.49120(16) 0.23829(16) -0.04343(11) 0.0223(5) Uani 1 1 d .
C8 C 0.52300(19) 0.17701(18) -0.07904(12) 0.0317(6) Uani 1 1 d .
H8A H 0.5881 0.2177 -0.0969 0.048 Uiso 1 1 calc R
H8B H 0.4788 0.1429 -0.1164 0.048 Uiso 1 1 calc R
H8C H 0.5230 0.1302 -0.0472 0.048 Uiso 1 1 calc R
B1 B 0.51604(19) 0.39922(19) 0.09337(12) 0.0229(5) Uani 1 1 d .
N1 N 0.53066(13) 0.28466(13) 0.17123(9) 0.0208(4) Uani 1 1 d .
N2 N 0.48020(13) 0.32957(13) 0.15399(9) 0.0204(4) Uani 1 1 d .
N3 N 0.48656(13) 0.33822(13) 0.02829(9) 0.0211(4) Uani 1 1 d .
N4 N 0.53385(13) 0.28938(13) 0.01271(9) 0.0192(4) Uani 1 1 d .
Er1 Er 0.6667 0.3333 0.093680(8) 0.01691(6) Uani 1 3 d S
H1 H 0.5994(17) 0.4387(17) 0.0946(11) 0.020 Uiso 1 1 d .
H2 H 0.4849(17) 0.4464(17) 0.0948(11) 0.020 Uiso 1 1 d .

loop_
_atom_site_aniso_label
_atom_site_aniso_U_11
_atom_site_aniso_U_22
_atom_site_aniso_U_33
_atom_site_aniso_U_23
_atom_site_aniso_U_13
_atom_site_aniso_U_12
C1 0.0374(15) 0.0393(15) 0.0272(12) 0.0125(10) 0.0085(10) 0.0229(12)
C2 0.0266(12) 0.0227(12) 0.0168(10) -0.0012(8) 0.0004(8) 0.0110(10)
C3 0.0245(12) 0.0240(12) 0.0176(10) -0.0027(8) 0.0032(8) 0.0081(10)
C4 0.0206(11) 0.0249(12) 0.0214(11) -0.0064(8) 0.0001(8) 0.0105(10)
C5 0.0201(11) 0.0306(13) 0.0238(11) 0.0057(9) 0.0003(8) 0.0133(10)
C6 0.0205(11) 0.0264(12) 0.0226(11) 0.0014(9) -0.0046(9) 0.0081(10)
C7 0.0215(11) 0.0200(11) 0.0221(11) 0.0009(8) -0.0011(8) 0.0080(9)
C8 0.0370(15) 0.0321(14) 0.0307(13) -0.0131(10) -0.0154(10) 0.0208(12)
B1 0.0253(14) 0.0245(14) 0.0231(13) 0.0011(10) 0.0012(10) 0.0155(12)
N1 0.0240(10) 0.0223(10) 0.0180(9) 0.0009(7) 0.0007(7) 0.0129(8)
N2 0.0214(10) 0.0225(10) 0.0193(9) -0.0019(7) -0.0002(7) 0.0125(8)
N3 0.0192(10) 0.0258(10) 0.0207(9) 0.0037(7) 0.0017(7) 0.0129(8)
N4 0.0181(9) 0.0208(10) 0.0198(9) 0.0014(7) -0.0002(7) 0.0105(8)
Er1 0.01761(7) 0.01761(7) 0.01553(9) 0.000 0.000 0.00880(4)

loop_
_atom_type_symbol
_atom_type_description
_atom_type_scat_dispersion_real
_atom_type_scat_dispersion_imag
_atom_type_scat_source
C C 0.0033 0.0016 'International Tables Vol C Tables 4.2.6.8 and 6.1.1.4'
H H 0.0000 0.0000 'International Tables Vol C Tables 4.2.6.8 and 6.1.1.4'
B B 0.0013 0.0007 'International Tables Vol C Tables 4.2.6.8 and 6.1.1.4'
N N 0.0061 0.0033 'International Tables Vol C Tables 4.2.6.8 and 6.1.1.4'
Er Er -0.2586 4.9576 'International Tables Vol C Tables 4.2.6.8 and 6.1.1.4'

loop_
_geom_angle_atom_site_label_1
_geom_angle_atom_site_label_2
_geom_angle_atom_site_label_3
_geom_angle
_geom_angle_site_symmetry_1
_geom_angle_site_symmetry_3
C2 C1 H1A 109.5 . .
C2 C1 H1B 109.5 . .
H1A C1 H1B 109.5 . .
C2 C1 H1C 109.5 . .
H1A C1 H1C 109.5 . .
H1B C1 H1C 109.5 . .
N1 C2 C3 109.7(2) . .
N1 C2 C1 122.8(2) . .
C3 C2 C1 127.5(2) . .
C4 C3 C2 105.7(2) . .
C4 C3 H3 127.2 . .
C2 C3 H3 127.2 . .
N2 C4 C3 108.5(2) . .
N2 C4 H4 125.7 . .
C3 C4 H4 125.7 . .
N3 C5 C6 108.3(2) . .
N3 C5 H5 125.9 . .
C6 C5 H5 125.9 . .
C5 C6 C7 105.57(19) . .
C5 C6 H6 127.2 . .
C7 C6 H6 127.2 . .
N4 C7 C6 110.0(2) . .
N4 C7 C8 123.6(2) . .
C6 C7 C8 126.3(2) . .
C7 C8 H8A 109.5 . .
C7 C8 H8B 109.5 . .
H8A C8 H8B 109.5 . .
C7 C8 H8C 109.5 . .
H8A C8 H8C 109.5 . .
H8B C8 H8C 109.5 . .
N2 B1 N3 107.71(19) . .
N2 B1 H1 106.9(12) . .
N3 B1 H1 105.6(12) . .
N2 B1 H2 110.3(12) . .
N3 B1 H2 111.1(12) . .
H1 B1 H2 115.0(18) . .
C2 N1 N2 106.11(18) . .
C2 N1 Er1 143.64(15) . .
N2 N1 Er1 110.05(12) . .
C4 N2 N1 110.00(18) . .
C4 N2 B1 131.75(19) . .
N1 N2 B1 118.10(17) . .
C5 N3 N4 110.14(18) . .
C5 N3 B1 131.8(2) . .
N4 N3 B1 117.96(17) . .
C7 N4 N3 105.98(17) . .
C7 N4 Er1 144.28(15) . .
N3 N4 Er1 109.65(12) . .
N1 Er1 N1 85.07(6) 2_655 3_665
N1 Er1 N1 85.07(6) 2_655 .
N1 Er1 N1 85.07(6) 3_665 .
N1 Er1 N4 79.11(6) 2_655 2_655
N1 Er1 N4 135.87(6) 3_665 2_655
N1 Er1 N4 133.37(6) . 2_655
N1 Er1 N4 135.87(6) 2_655 .
N1 Er1 N4 133.37(6) 3_665 .
N1 Er1 N4 79.11(6) . .
N4 Er1 N4 82.51(6) 2_655 .
N1 Er1 N4 133.37(6) 2_655 3_665
N1 Er1 N4 79.11(6) 3_665 3_665
N1 Er1 N4 135.87(6) . 3_665
N4 Er1 N4 82.51(6) 2_655 3_665
N4 Er1 N4 82.51(6) . 3_665
N1 Er1 H1 140.8(5) 2_655 .
N1 Er1 H1 68.2(6) 3_665 .
N1 Er1 H1 65.2(6) . .
N4 Er1 H1 139.9(5) 2_655 .
N4 Er1 H1 65.3(6) . .
N4 Er1 H1 70.6(6) 3_665 .

loop_
_geom_bond_atom_site_label_1
_geom_bond_atom_site_label_2
_geom_bond_distance
_geom_bond_site_symmetry_2
C1 C2 1.489(3) .
C1 H1A 0.9800 .
C1 H1B 0.9800 .
C1 H1C 0.9800 .
C2 N1 1.354(3) .
C2 C3 1.390(3) .
C3 C4 1.376(3) .
C3 H3 0.9500 .
C4 N2 1.338(3) .
C4 H4 0.9500 .
C5 N3 1.340(3) .
C5 C6 1.375(3) .
C5 H5 0.9500 .
C6 C7 1.392(3) .
C6 H6 0.9500 .
C7 N4 1.347(3) .
C7 C8 1.492(3) .
C8 H8A 0.9800 .
C8 H8B 0.9800 .
C8 H8C 0.9800 .
B1 N2 1.541(3) .
B1 N3 1.542(3) .
B1 H1 1.16(2) .
B1 H2 1.10(2) .
N1 N2 1.370(2) .
N1 Er1 2.4546(18) .
N3 N4 1.372(2) .
N4 Er1 2.4710(17) .
Er1 N1 2.4546(18) 2_655
Er1 N1 2.4546(18) 3_665
Er1 N4 2.4710(17) 2_655
Er1 N4 2.4710(17) 3_665
Er1 H1 2.42(2) .
